data_4118438
loop_
_publ_author_name
'Chao Li'
'Longyang Dian'
'Weidong Zhang'
'Xiaoguang Lei'

_publ_section_title
;
 Biomimetic Syntheses of (-)-Gochnatiolides A-C and (-)-Ainsliadimer B
;
_journal_name_full 'Journal of the American Chemical Society'
_journal_page_first 12414
_journal_page_last 12417
_journal_paper_doi 10.1021/ja305464s
_journal_volume 134
_journal_year 2012
_chemical_absolute_configuration ad
_chemical_formula_moiety 'C30 H30 O6, C H2 Cl2'
_chemical_formula_sum 'C31 H32 Cl2 O6'
_chemical_formula_weight 571.47
_chemical_name_systematic
; 
 ? 
;
_space_group_IT_number 19
_symmetry_cell_setting orthorhombic
_symmetry_space_group_name_Hall 'P 2ac 2ab'
_symmetry_space_group_name_H-M 'P 21 21 21'
_atom_sites_solution_hydrogens geom
_atom_sites_solution_primary direct
_atom_sites_solution_secondary difmap
_audit_creation_method SHELXL-97
_cell_angle_alpha 90.00
_cell_angle_beta 90.00
_cell_angle_gamma 90.00
_cell_formula_units_Z 4
_cell_length_a 8.6537(12)
_cell_length_b 12.5475(17)
_cell_length_c 25.388(3)
_cell_measurement_reflns_used 14961
_cell_measurement_temperature 173(2)
_cell_measurement_theta_max 68.22
_cell_measurement_theta_min 3.48
_cell_volume 2756.7(6)
_computing_cell_refinement 'Rapid Auto Ver 2.30(Rigaku 1998)'
_computing_data_collection 'Rapid Auto Ver 2.30(Rigaku 1998)'
_computing_data_reduction 'Rapid Auto Ver 2.30(Rigaku 1998)'
_computing_molecular_graphics 'XP in Siemens SHELXTL (Sheldrick, 1994)'
_computing_publication_material 'SHELX97 (Sheldrick, 1997)'
_computing_structure_refinement 'SHELXL-97 (Sheldrick, 1997)'
_computing_structure_solution 'SHELXS-97 (Sheldrick, 1990)'
_diffrn_ambient_temperature 173(2)
_diffrn_measured_fraction_theta_full 0.995
_diffrn_measured_fraction_theta_max 0.995
_diffrn_measurement_device_type 'Rigaku raxis Rapid IP Area Detector'
_diffrn_measurement_method '\w scans'
_diffrn_radiation_monochromator graphite
_diffrn_radiation_source 'rotating anode'
_diffrn_radiation_type CuK\a
_diffrn_radiation_wavelength 1.54186
_diffrn_reflns_av_R_equivalents 0.0501
_diffrn_reflns_av_sigmaI/netI 0.0632
_diffrn_reflns_limit_h_max 10
_diffrn_reflns_limit_h_min -8
_diffrn_reflns_limit_k_max 14
_diffrn_reflns_limit_k_min -14
_diffrn_reflns_limit_l_max 30
_diffrn_reflns_limit_l_min -29
_diffrn_reflns_number 17358
_diffrn_reflns_theta_full 68.24
_diffrn_reflns_theta_max 68.24
_diffrn_reflns_theta_min 3.48
_exptl_absorpt_coefficient_mu 2.483
_exptl_absorpt_correction_T_max 0.7225
_exptl_absorpt_correction_T_min 0.4367
_exptl_absorpt_correction_type multi-scan
_exptl_absorpt_process_details 'ABSCOR by T.Higashi March, 2001'
_exptl_crystal_colour colorless
_exptl_crystal_density_diffrn 1.377
_exptl_crystal_description block
_exptl_crystal_F_000 1200
_exptl_crystal_size_max 0.40
_exptl_crystal_size_mid 0.29
_exptl_crystal_size_min 0.14
_refine_diff_density_max 0.752
_refine_diff_density_min -0.743
_refine_diff_density_rms 0.103
_refine_ls_abs_structure_details 'Flack H D (1983), Acta Cryst. A39, 876-881'
_refine_ls_abs_structure_Flack 0.08(5)
_refine_ls_extinction_method none
_refine_ls_goodness_of_fit_ref 1.109
_refine_ls_hydrogen_treatment constr
_refine_ls_matrix_type full
_refine_ls_number_parameters 352
_refine_ls_number_reflns 5026
_refine_ls_number_restraints 0
_refine_ls_restrained_S_all 1.109
_refine_ls_R_factor_all 0.1080
_refine_ls_R_factor_gt 0.0939
_refine_ls_shift/su_max 0.000
_refine_ls_shift/su_mean 0.000
_refine_ls_structure_factor_coef Fsqd
_refine_ls_weighting_details 'calc w=1/[\s^2^(Fo^2^)+(0.1117P)^2^+7.1658P] where P=(Fo^2^+2Fc^2^)/3'
_refine_ls_weighting_scheme calc
_refine_ls_wR_factor_gt 0.2337
_refine_ls_wR_factor_ref 0.2492
_reflns_number_gt 4196
_reflns_number_total 5026
_reflns_threshold_expression >2sigma(I)
_cod_data_source_file ja305464s_si_003.cif
_cod_data_source_block sx2951
_cod_database_code 4118438

loop_
_symmetry_equiv_pos_as_xyz
'x, y, z'
'-x+1/2, -y, z+1/2'
'-x, y+1/2, -z+1/2'
'x+1/2, -y+1/2, -z'

loop_
_atom_site_label
_atom_site_type_symbol
_atom_site_fract_x
_atom_site_fract_y
_atom_site_fract_z
_atom_site_U_iso_or_equiv
_atom_site_adp_type
_atom_site_occupancy
_atom_site_symmetry_multiplicity
_atom_site_calc_flag
_atom_site_refinement_flags
Cl1 Cl 0.1432(3) 0.0536(2) 0.08509(10) 0.0780(8) Uani 1 1 d .
Cl2 Cl 0.1283(4) 0.2070(3) 0.16993(14) 0.1061(12) Uani 1 1 d .
O1 O 0.5321(5) 0.4539(4) 0.03948(15) 0.0372(11) Uani 1 1 d .
O2 O 0.4360(5) 0.4387(3) 0.12123(14) 0.0278(9) Uani 1 1 d .
O3 O 0.0461(5) 0.3976(4) 0.28015(18) 0.0447(12) Uani 1 1 d .
O4 O 0.2006(6) 0.1452(4) 0.31320(19) 0.0466(12) Uani 1 1 d .
O5 O 0.4205(5) 0.5308(3) 0.39234(14) 0.0295(10) Uani 1 1 d .
O6 O 0.5114(6) 0.6947(4) 0.40512(18) 0.0414(12) Uani 1 1 d .
C1 C 0.5510(7) 0.4301(5) 0.0854(2) 0.0271(12) Uani 1 1 d .
C2 C 0.6947(7) 0.3928(5) 0.1115(2) 0.0307(13) Uani 1 1 d .
C3 C 0.6606(7) 0.3852(5) 0.1702(2) 0.0293(13) Uani 1 1 d .
H3 H 0.6983 0.4516 0.1878 0.035 Uiso 1 1 calc R
C4 C 0.4818(7) 0.3860(5) 0.17036(19) 0.0238(12) Uani 1 1 d .
H4 H 0.4421 0.3111 0.1707 0.029 Uiso 1 1 calc R
C5 C 0.8228(9) 0.3789(7) 0.0855(3) 0.051(2) Uani 1 1 d .
H5A H 0.8263 0.3928 0.0488 0.061 Uiso 1 1 calc R
H5B H 0.9129 0.3549 0.1034 0.061 Uiso 1 1 calc R
C6 C 0.7339(8) 0.2899(6) 0.1971(2) 0.0371(16) Uani 1 1 d .
H6B H 0.8442 0.3060 0.2038 0.045 Uiso 1 1 calc R
H6A H 0.7296 0.2283 0.1728 0.045 Uiso 1 1 calc R
C7 C 0.6566(8) 0.2582(5) 0.2496(2) 0.0340(15) Uani 1 1 d .
H7A H 0.5649 0.2137 0.2417 0.041 Uiso 1 1 calc R
H7B H 0.7299 0.2136 0.2699 0.041 Uiso 1 1 calc R
C8 C 0.6061(7) 0.3507(5) 0.2840(2) 0.0259(12) Uani 1 1 d .
H8 H 0.6804 0.4106 0.2781 0.031 Uiso 1 1 calc R
C9 C 0.4484(7) 0.3885(5) 0.2675(2) 0.0249(12) Uani 1 1 d .
C10 C 0.4147(7) 0.4474(5) 0.2170(2) 0.0252(12) Uani 1 1 d .
H10 H 0.4633 0.5196 0.2186 0.030 Uiso 1 1 calc R
C11 C 0.6043(7) 0.3264(6) 0.3426(2) 0.0331(14) Uani 1 1 d .
H11B H 0.6005 0.3943 0.3625 0.040 Uiso 1 1 calc R
H11A H 0.7014 0.2895 0.3522 0.040 Uiso 1 1 calc R
C12 C 0.4663(7) 0.2567(5) 0.3590(2) 0.0293(13) Uani 1 1 d .
H12B H 0.4733 0.2415 0.3972 0.035 Uiso 1 1 calc R
H12A H 0.4719 0.1879 0.3400 0.035 Uiso 1 1 calc R
C13 C 0.3081(7) 0.3104(5) 0.3472(2) 0.0232(12) Uani 1 1 d .
C14 C 0.3189(7) 0.3673(4) 0.2949(2) 0.0231(12) Uani 1 1 d .
C15 C 0.1837(7) 0.4068(5) 0.2660(2) 0.0293(13) Uani 1 1 d .
C16 C 0.2403(7) 0.4593(5) 0.2174(2) 0.0301(13) Uani 1 1 d .
C17 C 0.1492(8) 0.5085(6) 0.1838(2) 0.0405(17) Uani 1 1 d .
H17B H 0.0411 0.5115 0.1901 0.049 Uiso 1 1 calc R
H17A H 0.1915 0.5409 0.1532 0.049 Uiso 1 1 calc R
C18 C 0.2389(6) 0.3846(5) 0.3913(2) 0.0245(12) Uani 1 1 d .
H18 H 0.1731 0.4386 0.3730 0.029 Uiso 1 1 calc R
C19 C 0.1273(7) 0.3134(5) 0.4244(2) 0.0284(13) Uani 1 1 d .
H19 H 0.0397 0.3594 0.4364 0.034 Uiso 1 1 calc R
C20 C 0.0634(7) 0.2353(6) 0.3832(3) 0.0368(15) Uani 1 1 d .
H20B H 0.0351 0.1668 0.4000 0.044 Uiso 1 1 calc R
H20A H -0.0294 0.2654 0.3659 0.044 Uiso 1 1 calc R
C21 C 0.1897(7) 0.2192(6) 0.3440(2) 0.0333(14) Uani 1 1 d .
C22 C 0.3533(7) 0.4453(5) 0.4236(2) 0.0266(13) Uani 1 1 d .
H22 H 0.4371 0.3960 0.4355 0.032 Uiso 1 1 calc R
C23 C 0.2797(6) 0.4996(5) 0.4724(2) 0.0265(12) Uani 1 1 d .
H23 H 0.1667 0.5100 0.4660 0.032 Uiso 1 1 calc R
C24 C 0.3020(8) 0.4315(6) 0.5212(2) 0.0369(15) Uani 1 1 d .
H24B H 0.2781 0.4750 0.5527 0.044 Uiso 1 1 calc R
H24A H 0.4119 0.4101 0.5234 0.044 Uiso 1 1 calc R
C25 C 0.2005(8) 0.3303(6) 0.5221(2) 0.0405(17) Uani 1 1 d .
H25B H 0.2347 0.2851 0.5518 0.049 Uiso 1 1 calc R
H25A H 0.0926 0.3521 0.5293 0.049 Uiso 1 1 calc R
C26 C 0.2013(7) 0.2642(5) 0.4733(2) 0.0319(14) Uani 1 1 d .
C27 C 0.2502(8) 0.1633(5) 0.4739(3) 0.0385(15) Uani 1 1 d .
H27B H 0.2854 0.1322 0.5058 0.046 Uiso 1 1 calc R
H27A H 0.2497 0.1226 0.4423 0.046 Uiso 1 1 calc R
C28 C 0.4404(7) 0.6222(5) 0.4216(2) 0.0278(13) Uani 1 1 d .
C29 C 0.3594(7) 0.6067(5) 0.4728(2) 0.0309(13) Uani 1 1 d .
C30 C 0.3557(10) 0.6832(6) 0.5092(3) 0.0477(19) Uani 1 1 d .
H30A H 0.4055 0.7494 0.5029 0.057 Uiso 1 1 calc R
H30B H 0.3033 0.6714 0.5416 0.057 Uiso 1 1 calc R
C31 C 0.1891(11) 0.0825(8) 0.1522(4) 0.067(3) Uani 1 1 d .
H31A H 0.1394 0.0289 0.1753 0.081 Uiso 1 1 calc R
H31B H 0.3023 0.0773 0.1573 0.081 Uiso 1 1 calc R

loop_
_atom_site_aniso_label
_atom_site_aniso_U_11
_atom_site_aniso_U_22
_atom_site_aniso_U_33
_atom_site_aniso_U_23
_atom_site_aniso_U_13
_atom_site_aniso_U_12
Cl1 0.0834(18) 0.0720(15) 0.0784(15) -0.0050(13) -0.0183(14) -0.0203(14)
Cl2 0.0855(19) 0.114(2) 0.119(2) -0.0441(19) -0.0100(18) 0.0417(18)
O1 0.044(3) 0.048(3) 0.0189(19) 0.0101(19) 0.0031(19) 0.004(2)
O2 0.028(2) 0.037(2) 0.0183(17) 0.0068(17) 0.0000(16) 0.0098(19)
O3 0.028(3) 0.072(3) 0.034(2) 0.019(2) -0.006(2) 0.005(2)
O4 0.051(3) 0.043(3) 0.046(3) -0.005(2) -0.006(2) -0.012(2)
O5 0.035(2) 0.033(2) 0.0205(19) 0.0019(17) 0.0053(17) -0.0045(18)
O6 0.051(3) 0.035(2) 0.038(2) 0.006(2) 0.005(2) -0.002(2)
C1 0.026(3) 0.032(3) 0.023(3) 0.005(2) 0.003(2) 0.007(2)
C2 0.026(3) 0.040(3) 0.026(3) 0.001(3) -0.002(2) -0.002(3)
C3 0.024(3) 0.043(4) 0.021(3) 0.000(3) 0.004(2) 0.004(3)
C4 0.031(3) 0.028(3) 0.012(2) 0.000(2) 0.002(2) 0.004(2)
C5 0.038(4) 0.086(6) 0.030(3) 0.025(4) 0.005(3) 0.019(4)
C6 0.031(3) 0.060(4) 0.020(3) 0.000(3) 0.009(3) 0.009(3)
C7 0.038(4) 0.041(4) 0.024(3) 0.006(3) 0.001(3) 0.013(3)
C8 0.021(3) 0.037(3) 0.019(3) 0.004(2) 0.004(2) 0.008(2)
C9 0.026(3) 0.030(3) 0.019(3) -0.004(2) 0.002(2) 0.004(3)
C10 0.029(3) 0.024(3) 0.022(3) 0.000(2) -0.002(2) 0.002(2)
C11 0.027(3) 0.053(4) 0.019(3) 0.002(3) -0.003(2) 0.006(3)
C12 0.029(3) 0.036(3) 0.023(3) 0.003(2) -0.003(2) 0.006(3)
C13 0.022(3) 0.026(3) 0.022(3) 0.004(2) -0.001(2) 0.001(2)
C14 0.023(3) 0.025(3) 0.021(3) 0.003(2) -0.005(2) 0.002(2)
C15 0.023(3) 0.038(3) 0.027(3) -0.005(3) -0.004(2) 0.005(3)
C16 0.031(3) 0.039(3) 0.020(3) 0.003(3) -0.004(2) 0.015(3)
C17 0.034(4) 0.059(4) 0.028(3) 0.005(3) -0.004(3) 0.020(3)
C18 0.016(3) 0.037(3) 0.021(3) 0.005(2) -0.001(2) 0.000(2)
C19 0.018(3) 0.043(3) 0.025(3) 0.010(3) -0.003(2) 0.003(3)
C20 0.023(3) 0.047(4) 0.040(3) 0.010(3) 0.000(3) -0.010(3)
C21 0.028(3) 0.047(4) 0.024(3) 0.009(3) -0.006(3) -0.007(3)
C22 0.023(3) 0.036(3) 0.021(3) 0.015(2) 0.003(2) -0.006(3)
C23 0.019(3) 0.041(3) 0.020(3) -0.006(2) 0.000(2) 0.003(3)
C24 0.033(3) 0.058(4) 0.020(3) 0.006(3) -0.003(3) 0.005(3)
C25 0.035(4) 0.057(4) 0.029(3) 0.022(3) 0.003(3) 0.014(3)
C26 0.021(3) 0.045(4) 0.030(3) 0.016(3) 0.006(3) 0.005(3)
C27 0.032(3) 0.038(4) 0.046(4) 0.004(3) -0.001(3) 0.001(3)
C28 0.031(3) 0.024(3) 0.028(3) -0.001(2) 0.003(3) 0.003(3)
C29 0.030(3) 0.042(3) 0.021(3) -0.002(3) -0.002(2) 0.003(3)
C30 0.063(5) 0.054(5) 0.027(3) -0.007(3) 0.002(3) 0.002(4)
C31 0.048(5) 0.081(7) 0.072(6) 0.014(5) 0.008(4) 0.009(5)

loop_
_atom_type_symbol
_atom_type_description
_atom_type_scat_dispersion_real
_atom_type_scat_dispersion_imag
_atom_type_scat_source
C C 0.0181 0.0091 'International Tables Vol C Tables 4.2.6.8 and 6.1.1.4'
H H 0.0000 0.0000 'International Tables Vol C Tables 4.2.6.8 and 6.1.1.4'
O O 0.0492 0.0322 'International Tables Vol C Tables 4.2.6.8 and 6.1.1.4'
Cl Cl 0.3639 0.7018 'International Tables Vol C Tables 4.2.6.8 and 6.1.1.4'

loop_
_geom_angle_atom_site_label_1
_geom_angle_atom_site_label_2
_geom_angle_atom_site_label_3
_geom_angle
C1 O2 C4 109.7(4)
C28 O5 C22 111.7(4)
O1 C1 O2 121.8(6)
O1 C1 C2 128.2(5)
O2 C1 C2 110.0(5)
C5 C2 C1 122.0(6)
C5 C2 C3 130.7(6)
C1 C2 C3 107.1(5)
C6 C3 C2 114.1(5)
C6 C3 C4 115.0(5)
C2 C3 C4 101.3(5)
C6 C3 H3 108.7
C2 C3 H3 108.7
C4 C3 H3 108.7
O2 C4 C10 109.2(4)
O2 C4 C3 105.7(4)
C10 C4 C3 112.6(5)
O2 C4 H4 109.7
C10 C4 H4 109.7
C3 C4 H4 109.7
C2 C5 H5A 120.0
C2 C5 H5B 120.0
H5A C5 H5B 120.0
C3 C6 C7 114.2(5)
C3 C6 H6B 108.7
C7 C6 H6B 108.7
C3 C6 H6A 108.7
C7 C6 H6A 108.7
H6B C6 H6A 107.6
C8 C7 C6 115.1(5)
C8 C7 H7A 108.5
C6 C7 H7A 108.5
C8 C7 H7B 108.5
C6 C7 H7B 108.5
H7A C7 H7B 107.5
C9 C8 C7 109.9(5)
C9 C8 C11 109.1(5)
C7 C8 C11 114.4(5)
C9 C8 H8 107.7
C7 C8 H8 107.7
C11 C8 H8 107.7
C14 C9 C8 123.3(5)
C14 C9 C10 112.1(5)
C8 C9 C10 124.5(5)
C9 C10 C16 103.5(5)
C9 C10 C4 109.8(5)
C16 C10 C4 115.7(5)
C9 C10 H10 109.2
C16 C10 H10 109.2
C4 C10 H10 109.2
C8 C11 C12 112.8(5)
C8 C11 H11B 109.0
C12 C11 H11B 109.0
C8 C11 H11A 109.0
C12 C11 H11A 109.0
H11B C11 H11A 107.8
C11 C12 C13 112.7(5)
C11 C12 H12B 109.1
C13 C12 H12B 109.1
C11 C12 H12A 109.1
C13 C12 H12A 109.1
H12B C12 H12A 107.8
C14 C13 C21 110.4(5)
C14 C13 C12 108.7(5)
C21 C13 C12 105.9(5)
C14 C13 C18 111.7(5)
C21 C13 C18 102.9(5)
C12 C13 C18 116.9(4)
C9 C14 C15 109.7(5)
C9 C14 C13 126.9(5)
C15 C14 C13 123.4(5)
O3 C15 C14 125.7(6)
O3 C15 C16 126.6(5)
C14 C15 C16 107.7(5)
C17 C16 C15 123.4(6)
C17 C16 C10 129.6(6)
C15 C16 C10 106.9(5)
C16 C17 H17B 120.0
C16 C17 H17A 120.0
H17B C17 H17A 120.0
C22 C18 C19 114.0(5)
C22 C18 C13 116.1(5)
C19 C18 C13 106.3(5)
C22 C18 H18 106.6
C19 C18 H18 106.6
C13 C18 H18 106.6
C26 C19 C20 116.5(5)
C26 C19 C18 114.1(5)
C20 C19 C18 102.8(5)
C26 C19 H19 107.7
C20 C19 H19 107.7
C18 C19 H19 107.7
C21 C20 C19 106.1(5)
C21 C20 H20B 110.5
C19 C20 H20B 110.5
C21 C20 H20A 110.5
C19 C20 H20A 110.5
H20B C20 H20A 108.7
O4 C21 C20 126.1(6)
O4 C21 C13 123.3(6)
C20 C21 C13 110.6(5)
O5 C22 C18 109.9(4)
O5 C22 C23 106.0(5)
C18 C22 C23 113.0(5)
O5 C22 H22 109.3
C18 C22 H22 109.3
C23 C22 H22 109.3
C29 C23 C24 115.9(5)
C29 C23 C22 102.1(5)
C24 C23 C22 110.6(5)
C29 C23 H23 109.3
C24 C23 H23 109.3
C22 C23 H23 109.3
C23 C24 C25 113.7(5)
C23 C24 H24B 108.8
C25 C24 H24B 108.8
C23 C24 H24A 108.8
C25 C24 H24A 108.8
H24B C24 H24A 107.7
C26 C25 C24 116.3(5)
C26 C25 H25B 108.2
C24 C25 H25B 108.2
C26 C25 H25A 108.2
C24 C25 H25A 108.2
H25B C25 H25A 107.4
C27 C26 C25 121.4(6)
C27 C26 C19 121.7(6)
C25 C26 C19 116.6(5)
C26 C27 H27B 120.0
C26 C27 H27A 120.0
H27B C27 H27A 120.0
O6 C28 O5 121.2(5)
O6 C28 C29 131.2(6)
O5 C28 C29 107.6(5)
C30 C29 C28 121.5(6)
C30 C29 C23 129.4(6)
C28 C29 C23 109.0(5)
C29 C30 H30A 120.0
C29 C30 H30B 120.0
H30A C30 H30B 120.0
Cl2 C31 Cl1 111.6(5)
Cl2 C31 H31A 109.3
Cl1 C31 H31A 109.3
Cl2 C31 H31B 109.3
Cl1 C31 H31B 109.3
H31A C31 H31B 108.0

loop_
_geom_bond_atom_site_label_1
_geom_bond_atom_site_label_2
_geom_bond_distance
Cl1 C31 1.786(10)
Cl2 C31 1.710(10)
O1 C1 1.215(7)
O2 C1 1.352(7)
O2 C4 1.466(6)
O3 C15 1.249(8)
O4 C21 1.218(8)
O5 C28 1.378(7)
O5 C22 1.456(6)
O6 C28 1.174(7)
C1 C2 1.484(8)
C2 C5 1.302(9)
C2 C3 1.523(8)
C3 C6 1.515(9)
C3 C4 1.547(8)
C3 H3 1.0000
C4 C10 1.527(7)
C4 H4 1.0000
C5 H5A 0.9500
C5 H5B 0.9500
C6 C7 1.546(8)
C6 H6B 0.9900
C6 H6A 0.9900
C7 C8 1.517(8)
C7 H7A 0.9900
C7 H7B 0.9900
C8 C9 1.505(8)
C8 C11 1.519(7)
C8 H8 1.0000
C9 C14 1.346(8)
C9 C10 1.509(7)
C10 C16 1.517(8)
C10 H10 1.0000
C11 C12 1.538(9)
C11 H11B 0.9900
C11 H11A 0.9900
C12 C13 1.555(8)
C12 H12B 0.9900
C12 H12A 0.9900
C13 C14 1.509(7)
C13 C21 1.538(9)
C13 C18 1.576(8)
C14 C15 1.468(8)
C15 C16 1.481(8)
C16 C17 1.315(8)
C17 H17B 0.9500
C17 H17A 0.9500
C18 C22 1.494(8)
C18 C19 1.560(8)
C18 H18 1.0000
C19 C26 1.528(8)
C19 C20 1.535(9)
C19 H19 1.0000
C20 C21 1.491(9)
C20 H20B 0.9900
C20 H20A 0.9900
C22 C23 1.549(8)
C22 H22 1.0000
C23 C29 1.511(9)
C23 C24 1.517(8)
C23 H23 1.0000
C24 C25 1.544(10)
C24 H24B 0.9900
C24 H24A 0.9900
C25 C26 1.490(10)
C25 H25B 0.9900
C25 H25A 0.9900
C26 C27 1.334(9)
C27 H27B 0.9500
C27 H27A 0.9500
C28 C29 1.490(8)
C29 C30 1.333(9)
C30 H30A 0.9500
C30 H30B 0.9500
C31 H31A 0.9900
C31 H31B 0.9900

loop_
_geom_torsion_atom_site_label_1
_geom_torsion_atom_site_label_2
_geom_torsion_atom_site_label_3
_geom_torsion_atom_site_label_4
_geom_torsion
C4 O2 C1 O1 169.3(6)
C4 O2 C1 C2 -12.7(6)
O1 C1 C2 C5 -1.5(11)
O2 C1 C2 C5 -179.4(7)
O1 C1 C2 C3 174.2(6)
O2 C1 C2 C3 -3.7(7)
C5 C2 C3 C6 -43.6(11)
C1 C2 C3 C6 141.2(6)
C5 C2 C3 C4 -167.8(8)
C1 C2 C3 C4 17.1(7)
C1 O2 C4 C10 145.2(5)
C1 O2 C4 C3 23.8(6)
C6 C3 C4 O2 -147.6(5)
C2 C3 C4 O2 -24.1(6)
C6 C3 C4 C10 93.2(6)
C2 C3 C4 C10 -143.3(5)
C2 C3 C6 C7 -159.2(6)
C4 C3 C6 C7 -42.8(8)
C3 C6 C7 C8 -39.2(8)
C6 C7 C8 C9 85.0(6)
C6 C7 C8 C11 -151.8(5)
C7 C8 C9 C14 104.7(6)
C11 C8 C9 C14 -21.5(8)
C7 C8 C9 C10 -71.0(7)
C11 C8 C9 C10 162.8(5)
C14 C9 C10 C16 -0.2(7)
C8 C9 C10 C16 175.9(5)
C14 C9 C10 C4 -124.3(5)
C8 C9 C10 C4 51.8(7)
O2 C4 C10 C9 174.8(5)
C3 C4 C10 C9 -68.0(6)
O2 C4 C10 C16 58.1(7)
C3 C4 C10 C16 175.3(5)
C9 C8 C11 C12 48.5(7)
C7 C8 C11 C12 -75.1(7)
C8 C11 C12 C13 -60.7(7)
C11 C12 C13 C14 39.1(6)
C11 C12 C13 C21 157.7(5)
C11 C12 C13 C18 -88.4(6)
C8 C9 C14 C15 -174.8(5)
C10 C9 C14 C15 1.3(7)
C8 C9 C14 C13 4.1(9)
C10 C9 C14 C13 -179.7(5)
C21 C13 C14 C9 -128.4(6)
C12 C13 C14 C9 -12.6(8)
C18 C13 C14 C9 117.8(6)
C21 C13 C14 C15 50.5(7)
C12 C13 C14 C15 166.2(5)
C18 C13 C14 C15 -63.3(7)
C9 C14 C15 O3 178.3(6)
C13 C14 C15 O3 -0.7(10)
C9 C14 C15 C16 -2.0(7)
C13 C14 C15 C16 179.0(5)
O3 C15 C16 C17 3.4(11)
C14 C15 C16 C17 -176.3(6)
O3 C15 C16 C10 -178.5(6)
C14 C15 C16 C10 1.8(7)
C9 C10 C16 C17 176.9(7)
C4 C10 C16 C17 -63.0(10)
C9 C10 C16 C15 -1.0(6)
C4 C10 C16 C15 119.1(5)
C14 C13 C18 C22 -92.5(6)
C21 C13 C18 C22 149.1(5)
C12 C13 C18 C22 33.5(7)
C14 C13 C18 C19 139.5(5)
C21 C13 C18 C19 21.1(5)
C12 C13 C18 C19 -94.5(5)
C22 C18 C19 C26 -34.9(7)
C13 C18 C19 C26 94.3(6)
C22 C18 C19 C20 -162.0(5)
C13 C18 C19 C20 -32.8(5)
C26 C19 C20 C21 -93.7(6)
C18 C19 C20 C21 31.8(6)
C19 C20 C21 O4 160.6(6)
C19 C20 C21 C13 -19.6(7)
C14 C13 C21 O4 59.4(8)
C12 C13 C21 O4 -58.1(7)
C18 C13 C21 O4 178.6(6)
C14 C13 C21 C20 -120.4(5)
C12 C13 C21 C20 122.1(5)
C18 C13 C21 C20 -1.2(6)
C28 O5 C22 C18 140.9(5)
C28 O5 C22 C23 18.4(6)
C19 C18 C22 O5 -163.6(5)
C13 C18 C22 O5 72.4(6)
C19 C18 C22 C23 -45.3(7)
C13 C18 C22 C23 -169.4(5)
O5 C22 C23 C29 -18.4(6)
C18 C22 C23 C29 -138.9(5)
O5 C22 C23 C24 -142.3(5)
C18 C22 C23 C24 97.2(6)
C29 C23 C24 C25 171.9(5)
C22 C23 C24 C25 -72.5(7)
C23 C24 C25 C26 48.7(8)
C24 C25 C26 C27 118.8(7)
C24 C25 C26 C19 -67.7(7)
C20 C19 C26 C27 19.4(9)
C18 C19 C26 C27 -100.2(7)
C20 C19 C26 C25 -154.0(6)
C18 C19 C26 C25 86.4(7)
C22 O5 C28 O6 169.9(6)
C22 O5 C28 C29 -10.0(6)
O6 C28 C29 C30 1.5(11)
O5 C28 C29 C30 -178.6(6)
O6 C28 C29 C23 177.4(7)
O5 C28 C29 C23 -2.7(6)
C24 C23 C29 C30 -51.2(9)
C22 C23 C29 C30 -171.5(7)
C24 C23 C29 C28 133.4(5)
C22 C23 C29 C28 13.0(6)
